data_7130542
loop_
_publ_author_name
'Soltau, Carl P.'
'Brown, Zachary'
'Brock, Aidan J.'
'Martyn, Alexander P.'
'Blinco, James P.'
'Miljevic, Branka'
'McMurtrie, John C.'
'Bottle, Steven E.'

_publ_section_title
;
 Reactions of Sulfoxides with Reactive Oxygen Species to Reveal the
 Radical Chemistry of Pollution-Derived Particulate Matter
;
_journal_name_full 'Chemical Communications'
_journal_paper_doi 10.1039/D2CC04024G
_journal_year 2022
_chemical_formula_moiety 'C13 H17 N O2'
_chemical_formula_sum 'C13 H17 N O2'
_chemical_formula_weight 219.27
_space_group_crystal_system orthorhombic
_space_group_IT_number 33
_space_group_name_Hall 'P 2c -2n'
_space_group_name_H-M_alt 'P n a 21'
_atom_sites_solution_hydrogens geom
_atom_sites_solution_primary dual
_audit_creation_date 2020-10-14
_audit_creation_method
;
Olex2 1.3
(compiled 2020.07.31 svn.rc2a77460 for OlexSys, GUI svn.r6145)
;
_audit_update_record
;
2022-06-16 deposited with the CCDC.	2022-08-16 downloaded from the CCDC.
;
_cell_angle_alpha 90
_cell_angle_beta 90
_cell_angle_gamma 90
_cell_formula_units_Z 4
_cell_length_a 11.509(2)
_cell_length_b 14.815(3)
_cell_length_c 7.0560(14)
_cell_measurement_reflns_used 15914
_cell_measurement_temperature 100(2)
_cell_measurement_theta_max 29.506
_cell_measurement_theta_min 2.241
_cell_volume 1203.1(4)
_computing_molecular_graphics 'Olex2 1.3 (Dolomanov et al., 2009)'
_computing_publication_material 'Olex2 1.3 (Dolomanov et al., 2009)'
_computing_structure_refinement 'SHELXL 2018/3 (Sheldrick, 2015)'
_computing_structure_solution 'SHELXT 2018/2 (Sheldrick, 2018)'
_diffrn_ambient_temperature 100(2)
_diffrn_measured_fraction_theta_full 0.999
_diffrn_measured_fraction_theta_max 0.875
_diffrn_measurement_device_type 'Eiger 2 9M'
_diffrn_measurement_method 'Phi scans'
_diffrn_radiation_monochromator 'Silicon Double Crystal'
_diffrn_radiation_type Synchrotron
_diffrn_radiation_wavelength 0.7108
_diffrn_reflns_av_R_equivalents 0.0681
_diffrn_reflns_av_unetI/netI 0.0429
_diffrn_reflns_Laue_measured_fraction_full 0.999
_diffrn_reflns_Laue_measured_fraction_max 0.875
_diffrn_reflns_limit_h_max 15
_diffrn_reflns_limit_h_min -15
_diffrn_reflns_limit_k_max 20
_diffrn_reflns_limit_k_min -20
_diffrn_reflns_limit_l_max 9
_diffrn_reflns_limit_l_min -9
_diffrn_reflns_number 15914
_diffrn_reflns_point_group_measured_fraction_full 1.000
_diffrn_reflns_point_group_measured_fraction_max 0.860
_diffrn_reflns_theta_full 25.244
_diffrn_reflns_theta_max 29.506
_diffrn_reflns_theta_min 2.241
_diffrn_source 'MX1 Beamline Australian Synchrotron'
_diffrn_standards_number 0
_exptl_absorpt_coefficient_mu 0.081
_exptl_absorpt_correction_type none
_exptl_crystal_colour colourless
_exptl_crystal_colour_primary colourless
_exptl_crystal_density_diffrn 1.211
_exptl_crystal_description block
_exptl_crystal_F_000 472
_exptl_crystal_size_max 1
_exptl_crystal_size_mid 0.5
_exptl_crystal_size_min 0.5
_refine_diff_density_max 0.243
_refine_diff_density_min -0.168
_refine_diff_density_rms 0.039
_refine_ls_abs_structure_details
;
 Flack x determined using 1287 quotients [(I+)-(I-)]/[(I+)+(I-)]
 (Parsons, Flack and Wagner, Acta Cryst. B69 (2013) 249-259).
;
_refine_ls_abs_structure_Flack 0.2(4)
_refine_ls_extinction_coef 0.021(5)
_refine_ls_extinction_expression Fc^*^=kFc[1+0.001xFc^2^\l^3^/sin(2\q)]^-1/4^
_refine_ls_extinction_method 'SHELXL-2018/3 (Sheldrick 2018)'
_refine_ls_goodness_of_fit_ref 1.073
_refine_ls_hydrogen_treatment constr
_refine_ls_matrix_type full
_refine_ls_number_parameters 150
_refine_ls_number_reflns 2881
_refine_ls_number_restraints 1
_refine_ls_restrained_S_all 1.073
_refine_ls_R_factor_all 0.0344
_refine_ls_R_factor_gt 0.0343
_refine_ls_shift/su_max 0.000
_refine_ls_shift/su_mean 0.000
_refine_ls_structure_factor_coef Fsqd
_refine_ls_weighting_details 'w=1/[\s^2^(Fo^2^)+(0.0504P)^2^+0.1676P] where P=(Fo^2^+2Fc^2^)/3'
_refine_ls_weighting_scheme calc
_refine_ls_wR_factor_gt 0.0918
_refine_ls_wR_factor_ref 0.0919
_reflns_Friedel_coverage 0.827
_reflns_Friedel_fraction_full 1.000
_reflns_Friedel_fraction_max 0.842
_reflns_number_gt 2863
_reflns_number_total 2881
_reflns_threshold_expression 'I > 2\s(I)'
_cod_data_source_file d2cc04024g2.cif
_cod_data_source_block pna21_a
_cod_database_code 7130542
_shelx_shelxl_version_number 2018/3
_shelx_space_group_comment
;
The symmetry employed for this shelxl refinement is uniquely defined
by the following loop, which should always be used as a source of
symmetry information in preference to the above space-group names.
They are only intended as comments.
;
_shelx_estimated_absorpt_t_max 0.960
_shelx_estimated_absorpt_t_min 0.923
_olex2_refinement_description
;
1. Fixed Uiso
 At 1.2 times of:
  All C(H) groups
 At 1.5 times of:
  All C(H,H,H) groups
2.a Aromatic/amide H refined with riding coordinates:
 C13(H13), C4(H4), C1(H1), C3(H3), C2(H2)
2.b Idealised Me refined as rotating group:
 C11(H11A,H11B,H11C), C12(H12A,H12B,H12C), C9(H9A,H9B,H9C), C10(H10A,H10B,H10C)
;
_olex2_submission_special_instructions 'No special instructions were received'

loop_
_space_group_symop_operation_xyz
'x, y, z'
'-x, -y, z+1/2'
'x+1/2, -y+1/2, z'
'-x+1/2, y+1/2, z+1/2'

loop_
_atom_site_label
_atom_site_type_symbol
_atom_site_fract_x
_atom_site_fract_y
_atom_site_fract_z
_atom_site_U_iso_or_equiv
_atom_site_adp_type
_atom_site_occupancy
_atom_site_site_symmetry_order
_atom_site_calc_flag
_atom_site_refinement_flags_posn
_atom_site_refinement_flags_adp
_atom_site_refinement_flags_occupancy
_atom_site_disorder_assembly
_atom_site_disorder_group
O1 O 0.12354(8) 0.35495(7) 0.32792(15) 0.0176(2) Uani 1 1 d . . . . .
O2 O 0.06232(11) 0.32597(9) 0.03734(18) 0.0269(3) Uani 1 1 d . . . . .
N1 N 0.22774(10) 0.38612(8) 0.42230(17) 0.0150(3) Uani 1 1 d . . . . .
C5 C 0.29044(13) 0.45354(10) 0.6951(2) 0.0158(3) Uani 1 1 d . . . . .
C6 C 0.33380(13) 0.36606(10) 0.6939(2) 0.0161(3) Uani 1 1 d . . . . .
C13 C 0.13812(14) 0.35314(10) 0.1374(2) 0.0195(3) Uani 1 1 d . . . . .
H13 H 0.208998 0.373578 0.083405 0.023 Uiso 1 1 calc R U . . .
C7 C 0.27883(13) 0.31087(10) 0.5376(2) 0.0159(3) Uani 1 1 d . . . . .
C4 C 0.32928(14) 0.51583(11) 0.8285(2) 0.0215(3) Uani 1 1 d . . . . .
H4 H 0.299724 0.575699 0.829282 0.026 Uiso 1 1 calc R U . . .
C11 C 0.07685(13) 0.46562(10) 0.6309(2) 0.0188(3) Uani 1 1 d . . . . .
H11A H 0.018754 0.467720 0.529495 0.028 Uiso 1 1 calc R U . . .
H11B H 0.067513 0.518371 0.713357 0.028 Uiso 1 1 calc R U . . .
H11C H 0.066218 0.410420 0.705485 0.028 Uiso 1 1 calc R U . . .
C12 C 0.21630(14) 0.55095(10) 0.4239(2) 0.0212(3) Uani 1 1 d . . . . .
H12A H 0.295263 0.551448 0.371925 0.032 Uiso 1 1 calc R U . . .
H12B H 0.204697 0.604578 0.502977 0.032 Uiso 1 1 calc R U . . .
H12C H 0.159932 0.551197 0.319819 0.032 Uiso 1 1 calc R U . . .
C8 C 0.19919(13) 0.46618(9) 0.5440(2) 0.0150(3) Uani 1 1 d . . . . .
C1 C 0.41514(13) 0.33839(11) 0.8274(2) 0.0202(3) Uani 1 1 d . . . . .
H1 H 0.443418 0.278147 0.827626 0.024 Uiso 1 1 calc R U . . .
C9 C 0.36737(14) 0.26131(11) 0.4142(3) 0.0232(3) Uani 1 1 d . . . . .
H9A H 0.327730 0.234204 0.305233 0.035 Uiso 1 1 calc R U . . .
H9B H 0.405014 0.213822 0.488860 0.035 Uiso 1 1 calc R U . . .
H9C H 0.426151 0.304141 0.369320 0.035 Uiso 1 1 calc R U . . .
C10 C 0.18964(13) 0.24401(10) 0.6185(3) 0.0206(3) Uani 1 1 d . . . . .
H10A H 0.136545 0.275993 0.703843 0.031 Uiso 1 1 calc R U . . .
H10B H 0.230202 0.196469 0.688850 0.031 Uiso 1 1 calc R U . . .
H10C H 0.145290 0.216941 0.514464 0.031 Uiso 1 1 calc R U . . .
C3 C 0.41226(15) 0.48892(12) 0.9609(2) 0.0250(3) Uani 1 1 d . . . . .
H3 H 0.440270 0.530954 1.051718 0.030 Uiso 1 1 calc R U . . .
C2 C 0.45442(14) 0.40059(12) 0.9607(2) 0.0239(3) Uani 1 1 d . . . . .
H2 H 0.510388 0.382753 1.052307 0.029 Uiso 1 1 calc R U . . .

loop_
_atom_site_aniso_label
_atom_site_aniso_U_11
_atom_site_aniso_U_22
_atom_site_aniso_U_33
_atom_site_aniso_U_23
_atom_site_aniso_U_13
_atom_site_aniso_U_12
O1 0.0150(5) 0.0236(5) 0.0143(5) -0.0012(4) -0.0025(4) -0.0035(4)
O2 0.0293(6) 0.0323(7) 0.0190(6) -0.0037(5) -0.0051(5) -0.0049(5)
N1 0.0129(5) 0.0165(5) 0.0155(6) -0.0019(5) -0.0028(4) -0.0016(4)
C5 0.0156(6) 0.0180(6) 0.0136(6) 0.0011(5) -0.0003(5) -0.0012(5)
C6 0.0144(6) 0.0195(6) 0.0145(6) 0.0023(5) -0.0001(5) -0.0002(5)
C13 0.0226(7) 0.0213(7) 0.0147(7) -0.0005(6) -0.0002(6) -0.0007(5)
C7 0.0158(6) 0.0160(6) 0.0160(7) 0.0014(5) -0.0006(5) 0.0019(5)
C4 0.0234(7) 0.0214(7) 0.0197(7) -0.0017(6) -0.0017(6) -0.0045(5)
C11 0.0173(7) 0.0222(7) 0.0170(7) -0.0008(6) 0.0018(5) 0.0044(5)
C12 0.0255(8) 0.0173(6) 0.0208(8) 0.0037(6) -0.0021(6) 0.0000(5)
C8 0.0164(6) 0.0149(6) 0.0138(6) -0.0008(5) 0.0004(5) 0.0011(5)
C1 0.0150(6) 0.0263(7) 0.0193(7) 0.0051(6) 0.0002(6) 0.0023(5)
C9 0.0230(7) 0.0224(7) 0.0242(7) -0.0027(6) 0.0032(6) 0.0058(5)
C10 0.0237(7) 0.0151(6) 0.0231(7) 0.0023(6) -0.0001(6) -0.0014(5)
C3 0.0241(8) 0.0335(8) 0.0173(7) -0.0019(7) -0.0021(6) -0.0095(6)
C2 0.0156(7) 0.0391(9) 0.0170(6) 0.0051(7) -0.0033(5) -0.0040(6)

loop_
_atom_type_symbol
_atom_type_description
_atom_type_scat_dispersion_real
_atom_type_scat_dispersion_imag
_atom_type_scat_source
C C 0.0033 0.0016 'International Tables Vol C Tables 4.2.6.8 and 6.1.1.4'
H H 0.0000 0.0000 'International Tables Vol C Tables 4.2.6.8 and 6.1.1.4'
N N 0.0061 0.0033 'International Tables Vol C Tables 4.2.6.8 and 6.1.1.4'
O O 0.0106 0.0060 'International Tables Vol C Tables 4.2.6.8 and 6.1.1.4'

loop_
_geom_angle_atom_site_label_1
_geom_angle_atom_site_label_2
_geom_angle_atom_site_label_3
_geom_angle
_geom_angle_site_symmetry_1
_geom_angle_site_symmetry_3
_geom_angle_publ_flag
C13 O1 N1 111.11(11) . . ?
O1 N1 C7 109.71(10) . . ?
O1 N1 C8 109.50(10) . . ?
C7 N1 C8 111.29(11) . . ?
C6 C5 C4 120.49(14) . . ?
C6 C5 C8 111.20(13) . . ?
C4 C5 C8 128.27(13) . . ?
C5 C6 C7 111.02(13) . . ?
C5 C6 C1 120.88(14) . . ?
C1 C6 C7 128.08(14) . . ?
O1 C13 H13 119.9 . . ?
O2 C13 O1 120.25(15) . . ?
O2 C13 H13 119.9 . . ?
N1 C7 C6 99.08(11) . . ?
N1 C7 C9 108.03(12) . . ?
N1 C7 C10 114.76(12) . . ?
C6 C7 C9 113.36(13) . . ?
C6 C7 C10 110.91(13) . . ?
C9 C7 C10 110.34(12) . . ?
C5 C4 H4 120.5 . . ?
C5 C4 C3 118.92(15) . . ?
C3 C4 H4 120.5 . . ?
H11A C11 H11B 109.5 . . ?
H11A C11 H11C 109.5 . . ?
H11B C11 H11C 109.5 . . ?
C8 C11 H11A 109.5 . . ?
C8 C11 H11B 109.5 . . ?
C8 C11 H11C 109.5 . . ?
H12A C12 H12B 109.5 . . ?
H12A C12 H12C 109.5 . . ?
H12B C12 H12C 109.5 . . ?
C8 C12 H12A 109.5 . . ?
C8 C12 H12B 109.5 . . ?
C8 C12 H12C 109.5 . . ?
N1 C8 C5 98.86(11) . . ?
N1 C8 C11 115.16(12) . . ?
N1 C8 C12 107.72(12) . . ?
C5 C8 C11 110.79(12) . . ?
C5 C8 C12 113.85(12) . . ?
C12 C8 C11 110.13(12) . . ?
C6 C1 H1 120.6 . . ?
C6 C1 C2 118.78(15) . . ?
C2 C1 H1 120.6 . . ?
C7 C9 H9A 109.5 . . ?
C7 C9 H9B 109.5 . . ?
C7 C9 H9C 109.5 . . ?
H9A C9 H9B 109.5 . . ?
H9A C9 H9C 109.5 . . ?
H9B C9 H9C 109.5 . . ?
C7 C10 H10A 109.5 . . ?
C7 C10 H10B 109.5 . . ?
C7 C10 H10C 109.5 . . ?
H10A C10 H10B 109.5 . . ?
H10A C10 H10C 109.5 . . ?
H10B C10 H10C 109.5 . . ?
C4 C3 H3 119.8 . . ?
C4 C3 C2 120.37(15) . . ?
C2 C3 H3 119.8 . . ?
C1 C2 C3 120.55(15) . . ?
C1 C2 H2 119.7 . . ?
C3 C2 H2 119.7 . . ?

loop_
_geom_bond_atom_site_label_1
_geom_bond_atom_site_label_2
_geom_bond_distance
_geom_bond_site_symmetry_2
_geom_bond_publ_flag
O1 N1 1.4474(15) . ?
O1 C13 1.3548(19) . ?
O2 C13 1.192(2) . ?
N1 C7 1.5000(18) . ?
N1 C8 1.5005(17) . ?
C5 C6 1.389(2) . ?
C5 C4 1.392(2) . ?
C5 C8 1.508(2) . ?
C6 C7 1.512(2) . ?
C6 C1 1.390(2) . ?
C13 H13 0.9500 . ?
C7 C9 1.528(2) . ?
C7 C10 1.536(2) . ?
C4 H4 0.9500 . ?
C4 C3 1.394(2) . ?
C11 H11A 0.9800 . ?
C11 H11B 0.9800 . ?
C11 H11C 0.9800 . ?
C11 C8 1.536(2) . ?
C12 H12A 0.9800 . ?
C12 H12B 0.9800 . ?
C12 H12C 0.9800 . ?
C12 C8 1.5276(19) . ?
C1 H1 0.9500 . ?
C1 C2 1.392(2) . ?
C9 H9A 0.9800 . ?
C9 H9B 0.9800 . ?
C9 H9C 0.9800 . ?
C10 H10A 0.9800 . ?
C10 H10B 0.9800 . ?
C10 H10C 0.9800 . ?
C3 H3 0.9500 . ?
C3 C2 1.396(3) . ?
C2 H2 0.9500 . ?

loop_
_geom_torsion_atom_site_label_1
_geom_torsion_atom_site_label_2
_geom_torsion_atom_site_label_3
_geom_torsion_atom_site_label_4
_geom_torsion
_geom_torsion_site_symmetry_1
_geom_torsion_site_symmetry_2
_geom_torsion_site_symmetry_3
_geom_torsion_site_symmetry_4
_geom_torsion_publ_flag
O1 N1 C7 C6 -149.59(11) . . . . ?
O1 N1 C7 C9 92.10(14) . . . . ?
O1 N1 C7 C10 -31.44(16) . . . . ?
O1 N1 C8 C5 150.57(11) . . . . ?
O1 N1 C8 C11 32.53(15) . . . . ?
O1 N1 C8 C12 -90.79(13) . . . . ?
N1 O1 C13 O2 177.25(14) . . . . ?
C5 C6 C7 N1 15.62(15) . . . . ?
C5 C6 C7 C9 129.85(14) . . . . ?
C5 C6 C7 C10 -105.38(14) . . . . ?
C5 C6 C1 C2 -1.3(2) . . . . ?
C5 C4 C3 C2 -0.8(2) . . . . ?
C6 C5 C4 C3 -0.1(2) . . . . ?
C6 C5 C8 N1 -18.13(15) . . . . ?
C6 C5 C8 C11 103.16(14) . . . . ?
C6 C5 C8 C12 -132.07(14) . . . . ?
C6 C1 C2 C3 0.4(2) . . . . ?
C13 O1 N1 C7 -113.71(13) . . . . ?
C13 O1 N1 C8 123.87(12) . . . . ?
C7 N1 C8 C5 29.11(14) . . . . ?
C7 N1 C8 C11 -88.93(15) . . . . ?
C7 N1 C8 C12 147.75(12) . . . . ?
C7 C6 C1 C2 -179.76(15) . . . . ?
C4 C5 C6 C7 179.84(14) . . . . ?
C4 C5 C6 C1 1.1(2) . . . . ?
C4 C5 C8 N1 163.88(15) . . . . ?
C4 C5 C8 C11 -74.83(19) . . . . ?
C4 C5 C8 C12 49.9(2) . . . . ?
C4 C3 C2 C1 0.6(3) . . . . ?
C8 N1 C7 C6 -28.24(14) . . . . ?
C8 N1 C7 C9 -146.55(12) . . . . ?
C8 N1 C7 C10 89.90(15) . . . . ?
C8 C5 C6 C7 1.68(17) . . . . ?
C8 C5 C6 C1 -177.06(13) . . . . ?
C8 C5 C4 C3 177.75(15) . . . . ?
C1 C6 C7 N1 -165.76(15) . . . . ?
C1 C6 C7 C9 -51.5(2) . . . . ?
C1 C6 C7 C10 73.24(19) . . . . ?
